data_7041576
loop_
_publ_author_name
'Marsh, David A.'
'Goberna-Ferr\'on, Sara'
'Baumeister, Mary K.'
'Zakharov, Lev N.'
'Nyman, May'
'Johnson, Darren W.'

_publ_section_title
;
 Ln polyoxocations: yttrium oxide solution speciation &amp; solution
 deposited thin films.
;
_journal_issue 3
_journal_name_full 'Dalton transactions (Cambridge, England : 2003)'
_journal_page_first 947
_journal_page_last 955
_journal_paper_doi 10.1039/c6dt03733j
_journal_volume 46
_journal_year 2017
_chemical_formula_sum 'C36 H140 N18 O103 S16 Y16'
_chemical_formula_weight 4409.17
_space_group_crystal_system tetragonal
_space_group_IT_number 118
_space_group_name_Hall 'P -4 -2n'
_space_group_name_H-M_alt 'P -4 n 2'
_symmetry_space_group_name_Hall 'P -4 -2n'
_symmetry_space_group_name_H-M 'P -4 n 2'
_atom_sites_solution_hydrogens geom
_audit_creation_method SHELXL-2014/7
_audit_update_record
;
2016-11-11 deposited with the CCDC.
2016-12-13 downloaded from the CCDC.
;
_cell_angle_alpha 90
_cell_angle_beta 90
_cell_angle_gamma 90
_cell_formula_units_Z 2
_cell_length_a 21.6421(17)
_cell_length_b 21.6421(17)
_cell_length_c 19.6862(17)
_cell_measurement_reflns_used 6706
_cell_measurement_temperature 173(2)
_cell_measurement_theta_max 18.49
_cell_measurement_theta_min 2.46
_cell_volume 9220.6(13)
_computing_cell_refinement 'Bruker SAINT'
_computing_data_collection 'Bruker APEX2'
_computing_data_reduction 'Bruker SAINT'
_computing_molecular_graphics 'Bruker SHELXTL'
_computing_publication_material 'Bruker SHELXTL'
_computing_structure_refinement 'SHELXL-2014/7 (Sheldrick, 2014)'
_computing_structure_solution 'SHELXS-97 (Sheldrick 2008)'
_diffrn_ambient_temperature 173(2)
_diffrn_measured_fraction_theta_full 1.000
_diffrn_measured_fraction_theta_max 1.000
_diffrn_measurement_device_type 'Bruker Apex II CCD'
_diffrn_measurement_method '\f and \w scans'
_diffrn_radiation_type MoK\a
_diffrn_radiation_wavelength 0.71073
_diffrn_reflns_av_R_equivalents 0.2074
_diffrn_reflns_av_unetI/netI 0.1077
_diffrn_reflns_Laue_measured_fraction_full 1.000
_diffrn_reflns_Laue_measured_fraction_max 1.000
_diffrn_reflns_limit_h_max 25
_diffrn_reflns_limit_h_min -25
_diffrn_reflns_limit_k_max 25
_diffrn_reflns_limit_k_min -25
_diffrn_reflns_limit_l_max 23
_diffrn_reflns_limit_l_min -23
_diffrn_reflns_number 107920
_diffrn_reflns_point_group_measured_fraction_full 1.000
_diffrn_reflns_point_group_measured_fraction_max 1.000
_diffrn_reflns_theta_full 24.999
_diffrn_reflns_theta_max 24.999
_diffrn_reflns_theta_min 1.331
_diffrn_source 'sealed tube'
_exptl_absorpt_coefficient_mu 5.239
_exptl_absorpt_correction_T_max 0.7457
_exptl_absorpt_correction_T_min 0.5973
_exptl_absorpt_correction_type multi-scan
_exptl_absorpt_process_details SADABS
_exptl_crystal_colour colorless
_exptl_crystal_density_diffrn 1.588
_exptl_crystal_description cut-block
_exptl_crystal_F_000 4372
_exptl_crystal_size_max 0.170
_exptl_crystal_size_mid 0.120
_exptl_crystal_size_min 0.080
_refine_diff_density_max 4.680
_refine_diff_density_min -0.918
_refine_diff_density_rms 0.337
_refine_ls_abs_structure_details
;
 Flack x determined using 1555 quotients [(I+)-(I-)]/[(I+)+(I-)]
 (Parsons, Flack and Wagner, Acta Cryst. B69 (2013) 249-259).
;
_refine_ls_abs_structure_Flack 0.052(11)
_refine_ls_extinction_coef 0.0016(6)
_refine_ls_extinction_expression Fc^*^=kFc[1+0.001xFc^2^\l^3^/sin(2\q)]^-1/4^
_refine_ls_extinction_method 'SHELXL-2014/7 (Sheldrick 2014'
_refine_ls_goodness_of_fit_ref 1.088
_refine_ls_hydrogen_treatment constr
_refine_ls_matrix_type full
_refine_ls_number_parameters 321
_refine_ls_number_reflns 8153
_refine_ls_number_restraints 16
_refine_ls_restrained_S_all 1.087
_refine_ls_R_factor_all 0.1954
_refine_ls_R_factor_gt 0.1299
_refine_ls_shift/su_max 0.002
_refine_ls_shift/su_mean 0.000
_refine_ls_structure_factor_coef Fsqd
_refine_ls_weighting_details 'w=1/[\s^2^(Fo^2^)+(0.3000P)^2^] where P=(Fo^2^+2Fc^2^)/3'
_refine_ls_weighting_scheme calc
_refine_ls_wR_factor_gt 0.3596
_refine_ls_wR_factor_ref 0.4274
_reflns_Friedel_coverage 0.864
_reflns_Friedel_fraction_full 0.999
_reflns_Friedel_fraction_max 0.999
_reflns_number_gt 4808
_reflns_number_total 8153
_reflns_threshold_expression 'I > 2\s(I)'
_cod_data_source_file c6dt03733j3.cif
_cod_data_source_block dwj1902
_cod_depositor_comments 'Adding full bibliography for 7041576--7041577.cif.'
_cod_original_cell_volume 9220.6(17)
_cod_database_code 7041576
_shelx_shelxl_version_number 2014/7
_shelx_space_group_comment
;
The symmetry employed for this shelxl refinement is uniquely defined
by the following loop, which should always be used as a source of
symmetry information in preference to the above space-group names.
They are only intended as comments.
;
_shelx_estimated_absorpt_t_min 0.470
_shelx_estimated_absorpt_t_max 0.679

loop_
_space_group_symop_operation_xyz
'x, y, z'
'-x, -y, z'
'y, -x, -z'
'-y, x, -z'
'x+1/2, -y+1/2, z+1/2'
'-x+1/2, y+1/2, z+1/2'
'y+1/2, x+1/2, -z+1/2'
'-y+1/2, -x+1/2, -z+1/2'

loop_
_atom_site_label
_atom_site_type_symbol
_atom_site_fract_x
_atom_site_fract_y
_atom_site_fract_z
_atom_site_U_iso_or_equiv
_atom_site_adp_type
_atom_site_occupancy
_atom_site_site_symmetry_order
_atom_site_calc_flag
_atom_site_refinement_flags_posn
_atom_site_refinement_flags_adp
_atom_site_refinement_flags_occupancy
_atom_site_disorder_assembly
_atom_site_disorder_group
Y1 Y 0.05546(13) 0.44437(14) 0.66367(12) 0.0336(7) Uani 1 1 d . . . . .
Y2 Y 0.08978(11) 0.58978(11) 0.7500 0.0368(9) Uani 1 2 d S T P . .
Y3 Y 0.18559(16) 0.67206(16) 0.62549(17) 0.0534(10) Uani 1 1 d . . . . .
Y4 Y 0.09915(17) 0.75941(14) 0.7412(2) 0.0566(10) Uani 1 1 d . . . . .
Y5 Y 0.26129(14) 0.76129(14) 0.7500 0.0850(19) Uani 1 2 d S T P . .
S1 S 0.1325(5) 0.6113(6) 0.4679(5) 0.081(4) Uani 1 1 d D . . . .
S2 S 0.2603(6) 0.7538(6) 0.4926(5) 0.078(3) Uani 1 1 d D . . . .
S3 S -0.0577(6) 0.8041(5) 0.7360(7) 0.091(4) Uani 1 1 d D . . . .
S4 S 0.0964(7) 0.9214(6) 0.7510(11) 0.119(5) Uani 1 1 d D . . . .
O1 O 0.0000 0.5000 0.7500 0.035(7) Uani 1 4 d S T P . .
O2 O 0.0485(10) 0.5497(9) 0.6413(9) 0.035(4) Uani 1 1 d . . . . .
O3 O 0.0204(7) 0.3809(7) 0.7490(12) 0.035(4) Uani 1 1 d . . . . .
O4 O 0.1805(8) 0.6805(8) 0.7500 0.051(7) Uani 1 2 d S T P . .
O5 O 0.0837(13) 0.6755(10) 0.6702(13) 0.054(7) Uani 1 1 d . . . . .
O6 O 0.1826(11) 0.5796(12) 0.6811(11) 0.049(6) Uani 1 1 d . . . . .
O7 O 0.1843(12) 0.7753(13) 0.6679(18) 0.074(8) Uani 1 1 d . . . . .
O8 O 0.2806(13) 0.6786(15) 0.6780(13) 0.081(10) Uani 1 1 d . . . . .
O9 O 0.1574(10) 0.4705(12) 0.6018(14) 0.052(6) Uani 1 1 d . . . . .
O10 O 0.1495(9) 0.3759(10) 0.6444(12) 0.050(6) Uani 1 1 d . . . . .
O11 O 0.2304(10) 0.3961(13) 0.584(2) 0.103(13) Uani 1 1 d . . . . .
O12 O 0.0500(11) 0.4190(12) 0.5393(12) 0.060(7) Uani 1 1 d . . . . .
O13 O 0.0326(10) 0.3403(12) 0.6042(12) 0.050(6) Uani 1 1 d . . . . .
O14 O 0.0392(14) 0.3278(13) 0.4968(14) 0.076(8) Uani 1 1 d . . . . .
O15 O 0.1177(13) 0.6255(12) 0.5408(8) 0.060(6) Uani 1 1 d D . . . .
O16 O 0.2016(13) 0.7370(14) 0.5281(15) 0.099(12) Uani 1 1 d D . . . .
O17 O -0.0109(12) 0.7557(10) 0.7575(17) 0.073(8) Uani 1 1 d . . . . .
O19 O 0.0787(16) 0.8606(13) 0.7825(17) 0.104(11) Uiso 1 1 d D . . . .
O20 O 0.0602(16) 0.8144(15) 0.6514(18) 0.091(9) Uiso 1 1 d . . . . .
O21 O 0.2499(14) 0.6165(14) 0.5498(16) 0.082(8) Uiso 1 1 d . . . . .
O22 O 0.316(4) 0.816(4) 0.826(4) 0.24(3) Uiso 1 1 d . . . . .
O23 O 0.249(3) 0.875(3) 0.734(4) 0.10(2) Uiso 0.5 1 d . . P . .
O1S O 0.863(3) 0.924(3) 0.631(3) 0.19(2) Uiso 1 1 d . . . . .
N1 N 0.1768(15) 0.416(2) 0.6099(17) 0.071(10) Uani 1 1 d . . . . .
N2 N 0.0384(14) 0.3612(15) 0.5460(17) 0.058(8) Uani 1 1 d . . . . .
C1 C 0.0854(18) 0.661(3) 0.416(3) 0.13(3) Uani 1 1 d D . . . .
H1A H 0.0939 0.6525 0.3682 0.196 Uiso 1 1 calc R U . . .
H1B H 0.0417 0.6524 0.4258 0.196 Uiso 1 1 calc R U . . .
H1C H 0.0948 0.7039 0.4267 0.196 Uiso 1 1 calc R U . . .
C2 C 0.093(3) 0.541(2) 0.448(3) 0.12(2) Uani 1 1 d D . . . .
H2A H 0.1012 0.5292 0.4009 0.184 Uiso 1 1 calc R U . . .
H2B H 0.1078 0.5077 0.4784 0.184 Uiso 1 1 calc R U . . .
H2C H 0.0485 0.5463 0.4547 0.184 Uiso 1 1 calc R U . . .
C3 C 0.251(3) 0.8339(15) 0.470(3) 0.12(2) Uani 1 1 d D . . . .
H3A H 0.2885 0.8481 0.4459 0.179 Uiso 1 1 calc R U . . .
H3B H 0.2154 0.8384 0.4396 0.179 Uiso 1 1 calc R U . . .
H3C H 0.2451 0.8587 0.5106 0.179 Uiso 1 1 calc R U . . .
C4 C 0.255(6) 0.730(3) 0.4044(14) 0.26(7) Uani 1 1 d D . . . .
H4A H 0.2937 0.7410 0.3809 0.392 Uiso 1 1 calc R U . . .
H4B H 0.2491 0.6852 0.4021 0.392 Uiso 1 1 calc R U . . .
H4C H 0.2205 0.7510 0.3826 0.392 Uiso 1 1 calc R U . . .
C5 C -0.135(5) 0.773(12) 0.73(2) 0.8(3) Uiso 1 1 d D . . . .
H5A H -0.1639 0.8055 0.7144 1.214 Uiso 1 1 calc R U . . .
H5B H -0.1356 0.7397 0.6942 1.214 Uiso 1 1 calc R U . . .
H5C H -0.1485 0.7559 0.7723 1.214 Uiso 1 1 calc R U . . .
C6 C -0.079(2) 0.8470(19) 0.812(2) 0.11(2) Uani 1 1 d D . . . .
H6A H -0.1091 0.8789 0.8007 0.164 Uiso 1 1 calc R U . . .
H6B H -0.0967 0.8186 0.8457 0.164 Uiso 1 1 calc R U . . .
H6C H -0.0419 0.8665 0.8315 0.164 Uiso 1 1 calc R U . . .
C7 C 0.120(3) 0.971(3) 0.821(3) 0.14(2) Uiso 1 1 d D . . . .
H7A H 0.1321 1.0114 0.8034 0.204 Uiso 1 1 calc R U . . .
H7B H 0.0854 0.9758 0.8528 0.204 Uiso 1 1 calc R U . . .
H7C H 0.1550 0.9520 0.8448 0.204 Uiso 1 1 calc R U . . .
C8 C 0.023(2) 0.959(2) 0.732(4) 0.10(3) Uiso 0.5 1 d D . P A 1
H8A H 0.0310 0.9996 0.7115 0.150 Uiso 0.5 1 calc R U P A 1
H8B H -0.0009 0.9336 0.7009 0.150 Uiso 0.5 1 calc R U P A 1
H8C H -0.0002 0.9649 0.7746 0.150 Uiso 0.5 1 calc R U P A 1
C8A C 0.172(3) 0.909(4) 0.713(5) 0.29(14) Uiso 0.5 1 d D . P A 2
H8AA H 0.1858 0.9474 0.6917 0.430 Uiso 0.5 1 calc R U P A 2
H8AB H 0.2012 0.8968 0.7484 0.430 Uiso 0.5 1 calc R U P A 2
H8AC H 0.1689 0.8764 0.6788 0.430 Uiso 0.5 1 calc R U P A 2

loop_
_atom_site_aniso_label
_atom_site_aniso_U_11
_atom_site_aniso_U_22
_atom_site_aniso_U_33
_atom_site_aniso_U_23
_atom_site_aniso_U_13
_atom_site_aniso_U_12
Y1 0.0319(19) 0.0307(19) 0.0381(13) -0.0022(13) 0.0015(13) 0.0004(10)
Y2 0.0369(13) 0.0369(13) 0.0366(19) -0.0005(16) 0.0005(16) -0.0036(15)
Y3 0.053(2) 0.054(2) 0.0534(18) 0.0029(16) 0.0086(16) -0.0217(16)
Y4 0.074(2) 0.0334(16) 0.062(2) -0.0028(17) 0.004(2) -0.0167(14)
Y5 0.090(3) 0.090(3) 0.075(3) -0.006(4) 0.006(4) -0.061(3)
S1 0.078(8) 0.112(10) 0.054(5) -0.004(5) 0.019(5) -0.029(7)
S2 0.066(8) 0.085(9) 0.081(7) 0.008(6) 0.021(6) -0.021(5)
S3 0.125(10) 0.046(5) 0.102(11) 0.013(6) 0.026(8) 0.026(6)
S4 0.156(13) 0.067(7) 0.135(11) -0.027(10) 0.021(14) -0.017(7)
O1 0.029(11) 0.029(11) 0.05(2) 0.000 0.000 -0.007(13)
O2 0.038(13) 0.028(12) 0.040(9) 0.001(9) 0.001(9) -0.001(7)
O3 0.034(9) 0.017(8) 0.053(10) 0.013(10) 0.002(11) -0.002(7)
O4 0.051(10) 0.051(10) 0.051(16) 0.009(13) -0.009(13) -0.017(12)
O5 0.069(17) 0.036(14) 0.055(14) -0.008(11) 0.012(13) -0.012(12)
O6 0.049(15) 0.052(14) 0.046(14) 0.000(11) 0.003(10) -0.023(12)
O7 0.046(16) 0.052(16) 0.13(2) 0.008(17) 0.003(15) -0.022(13)
O8 0.063(18) 0.12(3) 0.061(17) -0.032(16) 0.038(14) -0.060(17)
O9 0.031(13) 0.037(14) 0.089(19) 0.002(12) 0.003(12) -0.001(11)
O10 0.026(11) 0.062(14) 0.062(14) -0.015(11) 0.004(10) -0.005(11)
O11 0.012(12) 0.08(2) 0.22(4) -0.03(2) 0.025(17) 0.002(12)
O12 0.067(17) 0.059(16) 0.054(14) -0.012(11) -0.013(11) 0.013(13)
O13 0.030(12) 0.073(17) 0.046(14) -0.010(12) -0.005(10) 0.012(12)
O14 0.09(2) 0.074(18) 0.062(17) -0.048(14) 0.004(15) -0.004(15)
O15 0.077(19) 0.067(17) 0.035(11) -0.004(11) 0.004(12) -0.024(12)
O16 0.12(3) 0.09(2) 0.083(19) 0.018(16) 0.040(18) -0.06(2)
O17 0.084(17) 0.046(13) 0.09(2) 0.008(15) 0.029(19) 0.018(11)
N1 0.05(2) 0.11(3) 0.06(2) -0.03(2) 0.005(15) -0.01(2)
N2 0.047(18) 0.06(2) 0.07(2) -0.003(17) 0.002(15) 0.018(15)
C1 0.07(3) 0.24(8) 0.08(3) 0.02(4) 0.03(3) -0.05(4)
C2 0.18(6) 0.10(4) 0.09(3) -0.05(3) 0.04(4) -0.07(4)
C3 0.11(4) 0.12(5) 0.13(5) -0.01(4) 0.04(4) 0.06(3)
C4 0.6(2) 0.14(6) 0.014(19) 0.01(3) 0.03(5) -0.19(9)
C6 0.10(4) 0.05(3) 0.18(6) 0.02(3) 0.07(4) 0.02(3)

loop_
_atom_type_symbol
_atom_type_description
_atom_type_scat_dispersion_real
_atom_type_scat_dispersion_imag
_atom_type_scat_source
C C 0.0033 0.0016 'International Tables Vol C Tables 4.2.6.8 and 6.1.1.4'
H H 0.0000 0.0000 'International Tables Vol C Tables 4.2.6.8 and 6.1.1.4'
N N 0.0061 0.0033 'International Tables Vol C Tables 4.2.6.8 and 6.1.1.4'
O O 0.0106 0.0060 'International Tables Vol C Tables 4.2.6.8 and 6.1.1.4'
S S 0.1246 0.1234 'International Tables Vol C Tables 4.2.6.8 and 6.1.1.4'
Y Y -2.7962 3.5667 'International Tables Vol C Tables 4.2.6.8 and 6.1.1.4'

loop_
_geom_angle_atom_site_label_1
_geom_angle_atom_site_label_2
_geom_angle_atom_site_label_3
_geom_angle
_geom_angle_site_symmetry_1
_geom_angle_site_symmetry_3
O3 Y1 O2 81.4(6) . 2_565
O3 Y1 O2 134.6(6) . .
O2 Y1 O2 81.1(6) 2_565 .
O3 Y1 O3 81.4(6) . 8_556
O2 Y1 O3 134.6(6) 2_565 8_556
O2 Y1 O3 81.8(6) . 8_556
O3 Y1 O1 67.5(5) . .
O2 Y1 O1 67.6(5) 2_565 .
O2 Y1 O1 67.1(5) . .
O3 Y1 O1 67.0(4) 8_556 .
O3 Y1 O12 124.5(8) . .
O2 Y1 O12 77.2(7) 2_565 .
O2 Y1 O12 91.5(7) . .
O3 Y1 O12 144.9(7) 8_556 .
O1 Y1 O12 140.8(5) . .
O3 Y1 O10 91.4(7) . .
O2 Y1 O10 141.9(7) 2_565 .
O2 Y1 O10 126.4(7) . .
O3 Y1 O10 80.1(6) 8_556 .
O1 Y1 O10 142.8(5) . .
O12 Y1 O10 76.4(7) . .
O3 Y1 O9 139.2(7) . .
O2 Y1 O9 137.2(7) 2_565 .
O2 Y1 O9 75.6(8) . .
O3 Y1 O9 76.8(8) 8_556 .
O1 Y1 O9 130.6(6) . .
O12 Y1 O9 68.1(8) . .
O10 Y1 O9 51.3(8) . .
O3 Y1 O13 75.4(8) . .
O2 Y1 O13 77.0(7) 2_565 .
O2 Y1 O13 139.0(7) . .
O3 Y1 O13 137.0(7) 8_556 .
O1 Y1 O13 131.4(6) . .
O12 Y1 O13 50.2(8) . .
O10 Y1 O13 65.1(7) . .
O9 Y1 O13 98.1(6) . .
O3 Y1 N1 116.0(10) . .
O2 Y1 N1 146.1(8) 2_565 .
O2 Y1 N1 101.4(11) . .
O3 Y1 N1 78.7(7) 8_556 .
O1 Y1 N1 144.8(6) . .
O12 Y1 N1 68.9(8) . .
O10 Y1 N1 25.5(9) . .
O9 Y1 N1 25.9(9) . .
O13 Y1 N1 79.8(9) . .
O3 Y1 N2 99.7(9) . .
O2 Y1 N2 76.2(7) 2_565 .
O2 Y1 N2 116.1(8) . .
O3 Y1 N2 148.3(7) 8_556 .
O1 Y1 N2 142.8(6) . .
O12 Y1 N2 25.5(8) . .
O10 Y1 N2 68.2(7) . .
O9 Y1 N2 82.5(9) . .
O13 Y1 N2 24.7(8) . .
N1 Y1 N2 72.4(9) . .
O3 Y1 Y1 43.1(5) . 8_556
O2 Y1 Y1 101.1(4) 2_565 8_556
O2 Y1 Y1 100.9(4) . 8_556
O3 Y1 Y1 42.4(5) 8_556 8_556
O1 Y1 Y1 45.01(6) . 8_556
O12 Y1 Y1 167.2(6) . 8_556
O10 Y1 Y1 98.6(5) . 8_556
O9 Y1 Y1 118.1(6) . 8_556
O13 Y1 Y1 117.0(6) . 8_556
N1 Y1 Y1 111.4(7) . 8_556
N2 Y1 Y1 141.7(7) . 8_556
O6 Y2 O6 117.4(11) 7_456 .
O6 Y2 O5 74.1(7) 7_456 .
O6 Y2 O5 75.7(8) . .
O6 Y2 O5 75.7(8) 7_456 7_456
O6 Y2 O5 74.1(7) . 7_456
O5 Y2 O5 119.9(13) . 7_456
O6 Y2 O3 144.7(8) 7_456 8_556
O6 Y2 O3 72.9(7) . 8_556
O5 Y2 O3 139.0(8) . 8_556
O5 Y2 O3 75.4(8) 7_456 8_556
O6 Y2 O3 72.9(7) 7_456 2_565
O6 Y2 O3 144.7(8) . 2_565
O5 Y2 O3 75.4(8) . 2_565
O5 Y2 O3 139.0(8) 7_456 2_565
O3 Y2 O3 119.8(7) 8_556 2_565
O6 Y2 O2 77.5(7) 7_456 7_456
O6 Y2 O2 137.6(8) . 7_456
O5 Y2 O2 144.5(8) . 7_456
O5 Y2 O2 71.9(7) 7_456 7_456
O3 Y2 O2 74.6(7) 8_556 7_456
O3 Y2 O2 76.2(8) 2_565 7_456
O6 Y2 O2 137.6(8) 7_456 .
O6 Y2 O2 77.5(7) . .
O5 Y2 O2 71.9(7) . .
O5 Y2 O2 144.5(8) 7_456 .
O3 Y2 O2 76.2(8) 8_556 .
O3 Y2 O2 74.6(7) 2_565 .
O2 Y2 O2 119.6(8) 7_456 .
O6 Y2 O1 121.3(6) 7_456 .
O6 Y2 O1 121.3(6) . .
O5 Y2 O1 120.1(6) . .
O5 Y2 O1 120.1(6) 7_456 .
O3 Y2 O1 59.9(3) 8_556 .
O3 Y2 O1 59.9(3) 2_565 .
O2 Y2 O1 59.8(4) 7_456 .
O2 Y2 O1 59.8(4) . .
O6 Y2 O4 58.7(6) 7_456 .
O6 Y2 O4 58.7(6) . .
O5 Y2 O4 59.9(6) . .
O5 Y2 O4 59.9(6) 7_456 .
O3 Y2 O4 120.1(3) 8_556 .
O3 Y2 O4 120.1(3) 2_565 .
O2 Y2 O4 120.2(4) 7_456 .
O2 Y2 O4 120.2(4) . .
O1 Y2 O4 180.0 . .
O6 Y2 Y1 110.4(6) 7_456 2_565
O6 Y2 Y1 115.7(5) . 2_565
O5 Y2 Y1 78.9(6) . 2_565
O5 Y2 Y1 161.1(6) 7_456 2_565
O3 Y2 Y1 91.7(4) 8_556 2_565
O3 Y2 Y1 38.4(5) 2_565 2_565
O2 Y2 Y1 91.6(4) 7_456 2_565
O2 Y2 Y1 38.3(5) . 2_565
O1 Y2 Y1 41.21(6) . 2_565
O4 Y2 Y1 138.79(6) . 2_565
O6 Y2 Y1 115.7(5) 7_456 8_556
O6 Y2 Y1 110.4(6) . 8_556
O5 Y2 Y1 161.1(6) . 8_556
O5 Y2 Y1 78.9(6) 7_456 8_556
O3 Y2 Y1 38.4(5) 8_556 8_556
O3 Y2 Y1 91.7(4) 2_565 8_556
O2 Y2 Y1 38.3(5) 7_456 8_556
O2 Y2 Y1 91.6(4) . 8_556
O1 Y2 Y1 41.21(6) . 8_556
O4 Y2 Y1 138.79(6) . 8_556
Y1 Y2 Y1 82.42(12) 2_565 8_556
O6 Y3 O8 82.2(9) . .
O6 Y3 O21 82.7(10) . .
O8 Y3 O21 77.8(10) . .
O6 Y3 O5 79.8(8) . .
O8 Y3 O5 131.3(9) . .
O21 Y3 O5 142.7(10) . .
O6 Y3 O7 130.8(11) . .
O8 Y3 O7 78.2(9) . .
O21 Y3 O7 134.7(10) . .
O5 Y3 O7 80.2(8) . .
O6 Y3 O16 154.2(10) . .
O8 Y3 O16 101.2(10) . .
O21 Y3 O16 73.1(11) . .
O5 Y3 O16 114.3(10) . .
O7 Y3 O16 74.5(11) . .
O6 Y3 O15 87.0(8) . .
O8 Y3 O15 150.3(10) . .
O21 Y3 O15 73.4(10) . .
O5 Y3 O15 73.0(8) . .
O7 Y3 O15 128.2(10) . .
O16 Y3 O15 77.5(9) . .
O6 Y3 O4 65.5(7) . .
O8 Y3 O4 65.7(7) . .
O21 Y3 O4 133.7(8) . .
O5 Y3 O4 65.6(8) . .
O7 Y3 O4 65.2(9) . .
O16 Y3 O4 139.3(9) . .
O15 Y3 O4 133.2(7) . .
O6 Y3 Y4 41.2(6) . 7_456
O8 Y3 Y4 43.5(7) . 7_456
O21 Y3 Y4 88.5(8) . 7_456
O5 Y3 Y4 99.3(7) . 7_456
O7 Y3 Y4 99.6(8) . 7_456
O16 Y3 Y4 143.8(7) . 7_456
O15 Y3 Y4 127.5(7) . 7_456
O4 Y3 Y4 45.38(9) . 7_456
O6 Y3 Y4 98.4(6) . .
O8 Y3 Y4 98.7(7) . .
O21 Y3 Y4 176.2(8) . .
O5 Y3 Y4 41.1(6) . .
O7 Y3 Y4 42.3(7) . .
O16 Y3 Y4 106.3(8) . .
O15 Y3 Y4 110.2(7) . .
O4 Y3 Y4 44.61(9) . .
Y4 Y3 Y4 89.97(11) 7_456 .
O6 Y3 Y5 99.2(6) . .
O8 Y3 Y5 40.5(7) . .
O21 Y3 Y5 116.3(8) . .
O5 Y3 Y5 99.0(6) . .
O7 Y3 Y5 41.3(8) . .
O16 Y3 Y5 99.7(7) . .
O15 Y3 Y5 168.9(8) . .
O4 Y3 Y5 44.5(6) . .
Y4 Y3 Y5 60.45(9) 7_456 .
Y4 Y3 Y5 60.01(9) . .
O6 Y3 Y2 40.4(6) . .
O8 Y3 Y2 103.5(7) . .
O21 Y3 Y2 120.4(8) . .
O5 Y3 Y2 40.8(6) . .
O7 Y3 Y2 102.4(8) . .
O16 Y3 Y2 153.9(7) . .
O15 Y3 Y2 85.2(4) . .
O4 Y3 Y2 49.1(6) . .
Y4 Y3 Y2 62.11(8) 7_456 .
Y4 Y3 Y2 61.70(8) . .
Y5 Y3 Y2 93.67(10) . .
O6 Y4 O20 145.2(11) 7_456 .
O6 Y4 O5 78.9(7) 7_456 .
O20 Y4 O5 83.7(11) . .
O6 Y4 O19 113.9(9) 7_456 .
O20 Y4 O19 73.6(11) . .
O5 Y4 O19 154.4(11) . .
O6 Y4 O8 80.0(9) 7_456 7_456
O20 Y4 O8 132.8(11) . 7_456
O5 Y4 O8 131.0(11) . 7_456
O19 Y4 O8 74.3(11) . 7_456
O6 Y4 O7 130.8(10) 7_456 .
O20 Y4 O7 75.0(12) . .
O5 Y4 O7 81.8(9) . .
O19 Y4 O7 102.7(10) . .
O8 Y4 O7 79.5(9) 7_456 .
O6 Y4 O17 72.9(9) 7_456 .
O20 Y4 O17 75.9(11) . .
O5 Y4 O17 84.9(10) . .
O19 Y4 O17 78.5(10) . .
O8 Y4 O17 129.1(10) 7_456 .
O7 Y4 O17 149.1(11) . .
O6 Y4 O4 65.3(8) 7_456 .
O20 Y4 O4 132.7(9) . .
O5 Y4 O4 66.5(8) . .
O19 Y4 O4 138.5(10) . .
O8 Y4 O4 64.6(9) 7_456 .
O7 Y4 O4 65.5(8) . .
O17 Y4 O4 132.6(8) . .
O6 Y4 Y3 40.8(6) 7_456 7_456
O20 Y4 Y3 173.9(9) . 7_456
O5 Y4 Y3 99.3(7) . 7_456
O19 Y4 Y3 104.5(8) . 7_456
O8 Y4 Y3 41.7(7) 7_456 7_456
O7 Y4 Y3 100.1(8) . 7_456
O17 Y4 Y3 109.6(7) . 7_456
O4 Y4 Y3 45.41(9) . 7_456
O6 Y4 Y3 98.1(6) 7_456 .
O20 Y4 Y3 88.6(9) . .
O5 Y4 Y3 42.4(7) . .
O19 Y4 Y3 145.0(7) . .
O8 Y4 Y3 98.8(7) 7_456 .
O7 Y4 Y3 42.7(7) . .
O17 Y4 Y3 126.7(7) . .
O4 Y4 Y3 44.64(9) . .
Y3 Y4 Y3 90.03(11) 7_456 .
O6 Y4 Y5 99.1(7) 7_456 .
O20 Y4 Y5 113.6(9) . .
O5 Y4 Y5 100.5(7) . .
O19 Y4 Y5 99.1(8) . .
O8 Y4 Y5 41.0(7) 7_456 .
O7 Y4 Y5 41.5(8) . .
O17 Y4 Y5 169.4(8) . .
O4 Y4 Y5 44.7(6) . .
Y3 Y4 Y5 60.76(9) 7_456 .
Y3 Y4 Y5 60.32(8) . .
O6 Y4 Y2 40.3(6) 7_456 .
O20 Y4 Y2 122.3(9) . .
O5 Y4 Y2 40.4(6) . .
O19 Y4 Y2 153.1(7) . .
O8 Y4 Y2 101.5(8) 7_456 .
O7 Y4 Y2 102.5(7) . .
O17 Y4 Y2 84.6(5) . .
O4 Y4 Y2 49.0(6) . .
Y3 Y4 Y2 61.84(8) 7_456 .
Y3 Y4 Y2 61.42(8) . .
Y5 Y4 Y2 93.69(10) . .
O22 Y5 O22 84(4) . 7_456
O22 Y5 O8 85(2) . 7_456
O22 Y5 O8 136(3) 7_456 7_456
O22 Y5 O8 136(3) . .
O22 Y5 O8 85(2) 7_456 .
O8 Y5 O8 130.6(12) 7_456 .
O22 Y5 O7 140(2) . .
O22 Y5 O7 81(2) 7_456 .
O8 Y5 O7 81.4(10) 7_456 .
O8 Y5 O7 78.8(10) . .
O22 Y5 O7 81(2) . 7_456
O22 Y5 O7 140(2) 7_456 7_456
O8 Y5 O7 78.8(10) 7_456 7_456
O8 Y5 O7 81.4(10) . 7_456
O7 Y5 O7 131.3(13) . 7_456
O22 Y5 O4 138.2(19) . .
O22 Y5 O4 138.2(19) 7_456 .
O8 Y5 O4 65.3(6) 7_456 .
O8 Y5 O4 65.3(6) . .
O7 Y5 O4 65.7(7) . .
O7 Y5 O4 65.7(7) 7_456 .
O22 Y5 O23 68(3) . .
O22 Y5 O23 57(3) 7_456 .
O8 Y5 O23 79.5(17) 7_456 .
O8 Y5 O23 134.6(18) . .
O7 Y5 O23 73.1(18) . .
O7 Y5 O23 143.4(19) 7_456 .
O4 Y5 O23 128.4(15) . .
O22 Y5 O23 57(3) . 7_456
O22 Y5 O23 68(3) 7_456 7_456
O8 Y5 O23 134.6(18) 7_456 7_456
O8 Y5 O23 79.5(17) . 7_456
O7 Y5 O23 143.4(19) . 7_456
O7 Y5 O23 73.1(18) 7_456 7_456
O4 Y5 O23 128.4(15) . 7_456
O23 Y5 O23 103(3) . 7_456
O22 Y5 Y4 124(2) . .
O22 Y5 Y4 120(2) 7_456 .
O8 Y5 Y4 42.5(7) 7_456 .
O8 Y5 Y4 98.1(7) . .
O7 Y5 Y4 42.0(8) . .
O7 Y5 Y4 98.9(7) 7_456 .
O4 Y5 Y4 44.41(7) . .
O23 Y5 Y4 84.1(15) . .
O23 Y5 Y4 171.8(16) 7_456 .
O22 Y5 Y4 120(2) . 7_456
O22 Y5 Y4 124(2) 7_456 7_456
O8 Y5 Y4 98.1(7) 7_456 7_456
O8 Y5 Y4 42.5(7) . 7_456
O7 Y5 Y4 98.9(7) . 7_456
O7 Y5 Y4 42.0(8) 7_456 7_456
O4 Y5 Y4 44.41(7) . 7_456
O23 Y5 Y4 171.8(16) . 7_456
O23 Y5 Y4 84.1(15) 7_456 7_456
Y4 Y5 Y4 88.81(14) . 7_456
O22 Y5 Y3 94.0(19) . 7_456
O22 Y5 Y3 176(2) 7_456 7_456
O8 Y5 Y3 40.2(8) 7_456 7_456
O8 Y5 Y3 99.5(6) . 7_456
O7 Y5 Y3 98.6(7) . 7_456
O7 Y5 Y3 42.2(7) 7_456 7_456
O4 Y5 Y3 44.26(7) . 7_456
O23 Y5 Y3 119.2(15) . 7_456
O23 Y5 Y3 113.7(16) 7_456 7_456
Y4 Y5 Y3 58.79(11) . 7_456
Y4 Y5 Y3 59.67(10) 7_456 7_456
O15 S1 C1 107(2) . .
O15 S1 C2 106.2(19) . .
C1 S1 C2 97(3) . .
O16 S2 C3 105(2) . .
O16 S2 C4 109(3) . .
C3 S2 C4 91(3) . .
O17 S3 C5 112(9) . .
O17 S3 C6 107(2) . .
C5 S3 C6 92(10) . .
O19 S4 C7 106(3) . .
O19 S4 C8 104.7(19) . .
C7 S4 C8 97.6(17) . .
O19 S4 C8A 106(2) . .
C7 S4 C8A 98.5(19) . .
Y1 O1 Y1 89.98(11) . 8_556
Y1 O1 Y1 179.88(18) . 7_456
Y1 O1 Y1 90.02(11) 8_556 7_456
Y1 O1 Y1 90.02(11) . 2_565
Y1 O1 Y1 179.88(18) 8_556 2_565
Y1 O1 Y1 89.98(11) 7_456 2_565
Y1 O1 Y2 89.94(8) . 2_565
Y1 O1 Y2 90.06(8) 8_556 2_565
Y1 O1 Y2 89.94(8) 7_456 2_565
Y1 O1 Y2 90.06(8) 2_565 2_565
Y1 O1 Y2 90.06(8) . .
Y1 O1 Y2 89.94(8) 8_556 .
Y1 O1 Y2 90.06(8) 7_456 .
Y1 O1 Y2 89.94(8) 2_565 .
Y2 O1 Y2 180.00(7) 2_565 .
Y1 O2 Y1 94.7(6) 2_565 .
Y1 O2 Y2 99.7(7) 2_565 .
Y1 O2 Y2 99.0(7) . .
Y1 O3 Y1 94.5(5) . 8_556
Y1 O3 Y2 99.8(7) . 2_565
Y1 O3 Y2 99.1(7) 8_556 2_565
Y4 O4 Y4 178.2(12) . 7_456
Y4 O4 Y3 89.21(14) . 7_456
Y4 O4 Y3 90.75(14) 7_456 7_456
Y4 O4 Y3 90.75(14) . .
Y4 O4 Y3 89.21(14) 7_456 .
Y3 O4 Y3 177.6(12) 7_456 .
Y4 O4 Y5 90.9(6) . .
Y4 O4 Y5 90.9(6) 7_456 .
Y3 O4 Y5 91.2(6) 7_456 .
Y3 O4 Y5 91.2(6) . .
Y4 O4 Y2 89.1(6) . .
Y4 O4 Y2 89.1(6) 7_456 .
Y3 O4 Y2 88.8(6) 7_456 .
Y3 O4 Y2 88.8(6) . .
Y5 O4 Y2 180.0 . .
Y4 O5 Y3 96.6(9) . .
Y4 O5 Y2 101.6(10) . .
Y3 O5 Y2 99.5(10) . .
Y3 O6 Y4 97.9(8) . 7_456
Y3 O6 Y2 102.3(10) . .
Y4 O6 Y2 102.1(9) 7_456 .
Y5 O7 Y3 96.5(11) . .
Y5 O7 Y4 96.6(13) . .
Y3 O7 Y4 95.0(9) . .
Y3 O8 Y5 99.3(13) . .
Y3 O8 Y4 94.8(8) . 7_456
Y5 O8 Y4 96.5(9) . 7_456
N1 O9 Y1 91.1(19) . .
N1 O10 Y1 93(2) . .
N2 O12 Y1 97(2) . .
N2 O13 Y1 95(2) . .
S1 O15 Y3 127.5(14) . .
S2 O16 Y3 130(2) . .
S3 O17 Y4 127.0(15) . .
S4 O19 Y4 128(2) . .
O10 N1 O9 124(3) . .
O10 N1 O11 113(4) . .
O9 N1 O11 122(4) . .
O10 N1 Y1 61.3(16) . .
O9 N1 Y1 63.1(16) . .
O11 N1 Y1 173(3) . .
O14 N2 O13 122(3) . .
O14 N2 O12 120(3) . .
O13 N2 O12 118(3) . .
O14 N2 Y1 172(2) . .
O13 N2 Y1 60.7(18) . .
O12 N2 Y1 57.5(17) . .
S1 C1 H1A 109.5 . .
S1 C1 H1B 109.5 . .
H1A C1 H1B 109.5 . .
S1 C1 H1C 109.5 . .
H1A C1 H1C 109.5 . .
H1B C1 H1C 109.5 . .
S1 C2 H2A 109.5 . .
S1 C2 H2B 109.5 . .
H2A C2 H2B 109.5 . .
S1 C2 H2C 109.5 . .
H2A C2 H2C 109.5 . .
H2B C2 H2C 109.5 . .
S2 C3 H3A 109.5 . .
S2 C3 H3B 109.5 . .
H3A C3 H3B 109.5 . .
S2 C3 H3C 109.5 . .
H3A C3 H3C 109.5 . .
H3B C3 H3C 109.5 . .
S2 C4 H4A 109.5 . .
S2 C4 H4B 109.5 . .
H4A C4 H4B 109.5 . .
S2 C4 H4C 109.5 . .
H4A C4 H4C 109.5 . .
H4B C4 H4C 109.5 . .
S3 C5 H5A 109.5 . .
S3 C5 H5B 109.5 . .
H5A C5 H5B 109.5 . .
S3 C5 H5C 109.5 . .
H5A C5 H5C 109.5 . .
H5B C5 H5C 109.5 . .
S3 C6 H6A 109.5 . .
S3 C6 H6B 109.5 . .
H6A C6 H6B 109.5 . .
S3 C6 H6C 109.5 . .
H6A C6 H6C 109.5 . .
H6B C6 H6C 109.5 . .
S4 C7 H7A 109.5 . .
S4 C7 H7B 109.5 . .
H7A C7 H7B 109.5 . .
S4 C7 H7C 109.5 . .
H7A C7 H7C 109.5 . .
H7B C7 H7C 109.5 . .
S4 C8 C8 145(5) . 2_575
S4 C8 H8A 109.5 . .
C8 C8 H8A 46.4 2_575 .
S4 C8 H8B 109.5 . .
C8 C8 H8B 103.4 2_575 .
H8A C8 H8B 109.5 . .
S4 C8 H8C 109.5 . .
C8 C8 H8C 68.7 2_575 .
H8A C8 H8C 109.5 . .
H8B C8 H8C 109.5 . .
S4 C8A H8AA 109.5 . .
S4 C8A H8AB 109.5 . .
H8AA C8A H8AB 109.5 . .
S4 C8A H8AC 109.5 . .
H8AA C8A H8AC 109.5 . .
H8AB C8A H8AC 109.5 . .

loop_
_geom_bond_atom_site_label_1
_geom_bond_atom_site_label_2
_geom_bond_distance
_geom_bond_site_symmetry_2
Y1 O3 2.30(2) .
Y1 O2 2.30(2) 2_565
Y1 O2 2.33(2) .
Y1 O3 2.33(2) 8_556
Y1 O1 2.404(2) .
Y1 O12 2.51(2) .
Y1 O10 2.55(2) .
Y1 O9 2.58(2) .
Y1 O13 2.59(3) .
Y1 N1 2.90(3) .
Y1 N2 2.96(3) .
Y1 Y1 3.399(5) 8_556
Y2 O6 2.43(2) 7_456
Y2 O6 2.43(2) .
Y2 O5 2.43(2) .
Y2 O5 2.43(2) 7_456
Y2 O3 2.468(16) 8_556
Y2 O3 2.468(16) 2_565
Y2 O2 2.476(17) 7_456
Y2 O2 2.476(17) .
Y2 O1 2.748(3) .
Y2 O4 2.78(3) .
Y2 Y1 3.649(4) 2_565
Y2 Y1 3.649(4) 8_556
Y3 O6 2.28(2) .
Y3 O8 2.30(3) .
Y3 O21 2.37(3) .
Y3 O5 2.38(3) .
Y3 O7 2.38(3) .
Y3 O16 2.40(3) .
Y3 O15 2.44(2) .
Y3 O4 2.460(3) .
Y3 Y4 3.454(5) 7_456
Y3 Y4 3.501(5) .
Y3 Y5 3.524(4) .
Y4 O6 2.30(2) 7_456
Y4 O20 2.29(3) .
Y4 O5 2.32(2) .
Y4 O19 2.38(3) .
Y4 O8 2.39(3) 7_456
Y4 O7 2.37(3) .
Y4 O17 2.41(3) .
Y4 O4 2.459(4) .
Y4 Y3 3.454(5) 7_456
Y4 Y5 3.514(5) .
Y5 O22 2.24(7) .
Y5 O22 2.24(7) 7_456
Y5 O8 2.32(3) 7_456
Y5 O8 2.32(3) .
Y5 O7 2.34(3) .
Y5 O7 2.34(3) 7_456
Y5 O4 2.47(3) .
Y5 O23 2.51(7) .
Y5 O23 2.51(7) 7_456
Y5 Y4 3.514(5) 7_456
Y5 Y3 3.524(4) 7_456
S1 O15 1.503(18) .
S1 C1 1.79(3) .
S1 C2 1.79(2) .
S2 O16 1.50(2) .
S2 C3 1.80(3) .
S2 C4 1.81(2) .
S3 O17 1.52(3) .
S3 C5 1.82(3) .
S3 C6 1.82(3) .
S4 O19 1.50(2) .
S4 C7 1.82(3) .
S4 C8 1.82(3) .
S4 C8A 1.81(3) .
O1 Y1 2.404(2) 8_556
O1 Y1 2.404(2) 7_456
O1 Y1 2.404(2) 2_565
O1 Y2 2.748(3) 2_565
O2 Y1 2.30(2) 2_565
O3 Y1 2.33(2) 8_556
O3 Y2 2.468(16) 2_565
O4 Y4 2.459(4) 7_456
O4 Y3 2.460(3) 7_456
O6 Y4 2.30(2) 7_456
O8 Y4 2.39(3) 7_456
O9 N1 1.26(4) .
O10 N1 1.25(4) .
O11 N1 1.34(4) .
O12 N2 1.28(4) .
O13 N2 1.24(4) .
O14 N2 1.21(4) .
C1 H1A 0.9800 .
C1 H1B 0.9800 .
C1 H1C 0.9800 .
C2 H2A 0.9800 .
C2 H2B 0.9800 .
C2 H2C 0.9800 .
C3 H3A 0.9800 .
C3 H3B 0.9800 .
C3 H3C 0.9800 .
C4 H4A 0.9800 .
C4 H4B 0.9800 .
C4 H4C 0.9800 .
C5 H5A 0.9800 .
C5 H5B 0.9800 .
C5 H5C 0.9800 .
C6 H6A 0.9800 .
C6 H6B 0.9800 .
C6 H6C 0.9800 .
C7 H7A 0.9800 .
C7 H7B 0.9800 .
C7 H7C 0.9800 .
C8 C8 2.03(8) 2_575
C8 H8A 0.9800 .
C8 H8B 0.9800 .
C8 H8C 0.9800 .
C8A H8AA 0.9800 .
C8A H8AB 0.9800 .
C8A H8AC 0.9800 .

loop_
_geom_hbond_atom_site_label_D
_geom_hbond_atom_site_label_H
_geom_hbond_atom_site_label_A
_geom_hbond_distance_DH
_geom_hbond_distance_HA
_geom_hbond_distance_DA
_geom_hbond_angle_DHA
_geom_hbond_site_symmetry_A
C1 H1B O14 0.98 2.28 3.14(5) 145.5 2_565
C2 H2B O12 0.98 2.59 3.32(5) 131.4 .
C3 H3A O10 0.98 2.60 3.53(5) 158.5 3_566
C4 H4A O11 0.98 2.40 3.17(11) 134.9 3_566
C6 H6B O11 0.98 2.37 3.30(6) 157.8 7_456
O23 H8AB S4 1.16 2.33 3.46(7) 163.2 .
C8A H8AB O23 0.98 1.16 1.87(11) 120.6 .
C8A H8AC O7 0.98 2.22 3.04(8) 140.2 .

loop_
_geom_torsion_atom_site_label_1
_geom_torsion_atom_site_label_2
_geom_torsion_atom_site_label_3
_geom_torsion_atom_site_label_4
_geom_torsion
_geom_torsion_site_symmetry_4
C1 S1 O15 Y3 -114(3) .
C2 S1 O15 Y3 144(3) .
C3 S2 O16 Y3 -141(3) .
C4 S2 O16 Y3 122(4) .
C5 S3 O17 Y4 158(16) .
C6 S3 O17 Y4 -103(3) .
C7 S4 O19 Y4 -140(3) .
C8 S4 O19 Y4 117(3) .
C8A S4 O19 Y4 -36(4) .
Y1 O10 N1 O9 7(3) .
Y1 O10 N1 O11 -175(3) .
Y1 O9 N1 O10 -7(3) .
Y1 O9 N1 O11 176(3) .
Y1 O13 N2 O14 171(3) .
Y1 O13 N2 O12 -2(3) .
Y1 O12 N2 O14 -171(3) .
Y1 O12 N2 O13 2(3) .
O19 S4 C8 C8 140(5) 2_575
C7 S4 C8 C8 32(6) 2_575
